data_1535899
loop_
_publ_author_name
'Urban, V.'
'Pretsch, T.'
'Hartl, H.'

_publ_section_title
;
 From Ag C N chains to a fivefold helix and a fishnet-shaped framework
 structure
;
_journal_name_full 'Angew. Chem. Int. ed.'
_journal_page_first 2794
_journal_page_last 2797
_journal_volume 44
_journal_year 2005
_chemical_formula_sum 'C8 Ag9 Cl6 Cs5 N8'
_chemical_name_systematic 'Cs5 (Ag4 (C N)4 Cl)2 (Ag Cl4)'
_space_group_IT_number 141
_symmetry_space_group_name_Hall '-I 4bd 2'
_symmetry_space_group_name_H-M 'I 41/a m d :2'
_cell_angle_alpha 90
_cell_angle_beta 90
_cell_angle_gamma 90
_cell_formula_units_Z 4
_cell_length_a 22.4176
_cell_length_b 22.4176
_cell_length_c 7.1882
_cell_volume 3612.421
_citation_journal_id_ASTM ACIEF5
_cod_data_source_file Urban_ACIEF5_2005_1844.cif
_cod_data_source_block C8Ag9Cl6Cs5N8
_cod_database_code 1535899

loop_
_symmetry_equiv_pos_as_xyz
x,y,z
-y+1/4,x+3/4,z+1/4
-x+1/2,-y,z+1/2
y+1/4,-x+1/4,z+3/4
x,-y,-z
y+1/4,x+3/4,-z+1/4
-x+1/2,y,-z+1/2
-y+1/4,-x+1/4,-z+3/4
-x,-y,-z
y-1/4,-x-3/4,-z-1/4
x-1/2,y,-z-1/2
-y-1/4,x-1/4,-z-3/4
-x,y,z
-y-1/4,-x-3/4,z-1/4
x-1/2,-y,z-1/2
y-1/4,x-1/4,z-3/4
x+1/2,y+1/2,z+1/2
-y+3/4,x+5/4,z+3/4
-x+1,-y+1/2,z+1
y+3/4,-x+3/4,z+5/4
x+1/2,-y+1/2,-z+1/2
y+3/4,x+5/4,-z+3/4
-x+1,y+1/2,-z+1
-y+3/4,-x+3/4,-z+5/4
-x+1/2,-y+1/2,-z+1/2
y+1/4,-x-1/4,-z+1/4
x,y+1/2,-z
-y+1/4,x+1/4,-z-1/4
-x+1/2,y+1/2,z+1/2
-y+1/4,-x-1/4,z+1/4
x,-y+1/2,z
y+1/4,x+1/4,z-1/4

loop_
_atom_site_label
_atom_site_type_symbol
_atom_site_fract_x
_atom_site_fract_y
_atom_site_fract_z
_atom_site_occupancy
_atom_site_U_iso_or_equiv
Cl2 Cl-1 0.25 0.25 0.75 1 0.0
Cs3 Cs+1 0.235 0 1.5 0.08 0.0
N2 N-3 0.1358 0.0947 0.9429 0.45 0.0
C1 C+2 0.1358 0.0947 0.9429 0.55 0.0
Ag2 Ag+1 0.18927 0.34058 0.57092 1 0.0
Cs1 Cs+1 0.13292 0.25 1.0665 1 0.0
Cs2 Cs+1 0.2427 -0.0005 1.4 0.08 0.0
Ag1 Ag+1 0 0.25 1.375 1 0.0
C2 C+2 0.2343 0.3402 1.3126 0.45 0.0
Cl1 Cl-1 0.09395 0.25 0.5769 1 0.0
N1 N-3 0.2343 0.3402 1.3126 0.55 0.0
